data_7014992
loop_
_publ_author_name
'Liang, Jingjing'
'Chen, Jiangfang'
'Zhao, Jing'
'Pan, Yingli'
'Zhang, Yong'
'Jia, Dingxian'

_publ_section_title
;
 Effects of lanthanide metal size and amino ligand denticity on the
 solvothermal systems Ln/Sn/Se/en and Ln/Sn/Se/dien (Ln = lanthanide)
;
_journal_issue 11
_journal_name_full 'Dalton Transactions'
_journal_page_first 2631
_journal_paper_doi 10.1039/c0dt01424a
_journal_volume 40
_journal_year 2011
_chemical_formula_moiety 'C12 H50 Gd2 N12 O2 Se6 Sn2'
_chemical_formula_sum 'C12 H50 Gd2 N12 O2 Se6 Sn2'
_chemical_formula_weight 1420.28
_chemical_name_systematic
;
?
;
_space_group_IT_number 14
_symmetry_cell_setting monoclinic
_symmetry_Int_Tables_number 14
_symmetry_space_group_name_Hall '-P 2yn'
_symmetry_space_group_name_H-M 'P 1 21/n 1'
_atom_sites_solution_hydrogens geom
_atom_sites_solution_primary direct
_atom_sites_solution_secondary difmap
_audit_creation_method SHELXL-97
_cell_angle_alpha 90.00
_cell_angle_beta 99.979(3)
_cell_angle_gamma 90.00
_cell_formula_units_Z 2
_cell_length_a 9.9927(13)
_cell_length_b 11.8421(15)
_cell_length_c 15.313(2)
_cell_measurement_reflns_used 6936
_cell_measurement_temperature 223(2)
_cell_measurement_theta_max 25.35
_cell_measurement_theta_min 3.1
_cell_volume 1784.6(4)
_computing_cell_refinement CrystalClear
_computing_data_collection CrystalClear
_computing_data_reduction CrystalStructure
_computing_structure_refinement 'SHELXL-97 (Sheldrick, 1997)'
_computing_structure_solution 'SHELXS-97 (Sheldrick, 1990)'
_diffrn_ambient_temperature 223(2)
_diffrn_detector_area_resol_mean 7.31
_diffrn_measured_fraction_theta_full 0.998
_diffrn_measured_fraction_theta_max 0.998
_diffrn_measurement_device_type 'Rigaku Mercury'
_diffrn_measurement_method \w
_diffrn_radiation_monochromator graphite
_diffrn_radiation_source 'fine-focus sealed tube'
_diffrn_radiation_type MoK\a
_diffrn_radiation_wavelength 0.71073
_diffrn_reflns_av_R_equivalents 0.0535
_diffrn_reflns_av_sigmaI/netI 0.0415
_diffrn_reflns_limit_h_max 12
_diffrn_reflns_limit_h_min -12
_diffrn_reflns_limit_k_max 13
_diffrn_reflns_limit_k_min -14
_diffrn_reflns_limit_l_max 18
_diffrn_reflns_limit_l_min -18
_diffrn_reflns_number 17044
_diffrn_reflns_theta_full 25.35
_diffrn_reflns_theta_max 25.35
_diffrn_reflns_theta_min 3.17
_exptl_absorpt_coefficient_mu 11.201
_exptl_absorpt_correction_T_max 0.4005
_exptl_absorpt_correction_T_min 0.2518
_exptl_absorpt_correction_type multi-scan
_exptl_absorpt_process_details 'Jacobson, R. (1998) Private communication'
_exptl_crystal_colour yellow
_exptl_crystal_density_diffrn 2.643
_exptl_crystal_density_method 'not measured'
_exptl_crystal_description block
_exptl_crystal_F_000 1308
_exptl_crystal_size_max 0.17
_exptl_crystal_size_mid 0.15
_exptl_crystal_size_min 0.10
_refine_diff_density_max 1.085
_refine_diff_density_min -1.327
_refine_diff_density_rms 0.171
_refine_ls_extinction_method none
_refine_ls_goodness_of_fit_ref 1.148
_refine_ls_hydrogen_treatment constr
_refine_ls_matrix_type full
_refine_ls_number_parameters 173
_refine_ls_number_reflns 3259
_refine_ls_number_restraints 4
_refine_ls_restrained_S_all 1.150
_refine_ls_R_factor_all 0.0351
_refine_ls_R_factor_gt 0.0307
_refine_ls_shift/su_max 0.001
_refine_ls_shift/su_mean 0.000
_refine_ls_structure_factor_coef Fsqd
_refine_ls_weighting_details 'calc w=1/[\s^2^(Fo^2^)+(0.0255P)^2^+6.4696P] where P=(Fo^2^+2Fc^2^)/3'
_refine_ls_weighting_scheme calc
_refine_ls_wR_factor_gt 0.0634
_refine_ls_wR_factor_ref 0.0654
_reflns_number_gt 3023
_reflns_number_total 3259
_reflns_threshold_expression >2sigma(I)
_cod_data_source_file C0DT01424A.TXT
_cod_data_source_block complex_1d
_cod_original_sg_symbol_H-M 'P 21/n'
_cod_database_code 7014992

loop_
_symmetry_equiv_pos_as_xyz
'x, y, z'
'-x+1/2, y+1/2, -z+1/2'
'-x, -y, -z'
'x-1/2, -y-1/2, z-1/2'

loop_
_atom_site_label
_atom_site_type_symbol
_atom_site_fract_x
_atom_site_fract_y
_atom_site_fract_z
_atom_site_U_iso_or_equiv
_atom_site_adp_type
_atom_site_occupancy
_atom_site_symmetry_multiplicity
_atom_site_calc_flag
_atom_site_refinement_flags
_atom_site_disorder_assembly
_atom_site_disorder_group
Sn1 Sn 0.88666(4) 0.90687(3) 0.54023(3) 0.01282(11) Uani 1 1 d . . .
Se1 Se 0.90101(7) 0.70038(5) 0.52627(5) 0.02420(17) Uani 1 1 d . . .
Se2 Se 0.69508(6) 0.96250(5) 0.61264(4) 0.01893(15) Uani 1 1 d . . .
Se3 Se 0.88547(6) 1.00127(5) 0.38834(4) 0.01842(15) Uani 1 1 d . . .
Gd1 Gd 0.37764(3) 0.61771(2) 0.454199(18) 0.01262(9) Uani 1 1 d . . .
N1 N 0.3777(6) 0.7572(5) 0.5861(4) 0.0260(13) Uani 1 1 d . . .
H1A H 0.4646 0.7620 0.6178 0.031 Uiso 1 1 calc R . .
H1B H 0.3535 0.8278 0.5637 0.031 Uiso 1 1 calc R . .
N2 N 0.2194(5) 0.5587(4) 0.5583(3) 0.0202(11) Uani 1 1 d . . .
H2A H 0.1343 0.5881 0.5387 0.024 Uiso 1 1 calc R . .
H2B H 0.2122 0.4813 0.5584 0.024 Uiso 1 1 calc R . .
N3 N 0.1847(5) 0.7566(4) 0.4013(3) 0.0178(11) Uani 1 1 d . . .
H3A H 0.1307 0.7618 0.4440 0.021 Uiso 1 1 calc R . .
H3B H 0.2215 0.8269 0.3955 0.021 Uiso 1 1 calc R . .
N4 N 0.1762(5) 0.5309(4) 0.3433(3) 0.0164(11) Uani 1 1 d . . .
H4A H 0.2072 0.5119 0.2921 0.020 Uiso 1 1 calc R . .
H4B H 0.1496 0.4653 0.3675 0.020 Uiso 1 1 calc R . .
N5 N 0.5160(6) 0.7941(4) 0.4284(3) 0.0246(13) Uani 1 1 d . . .
H5A H 0.4669 0.8567 0.4394 0.029 Uiso 1 1 calc R . .
H5B H 0.5946 0.7938 0.4698 0.029 Uiso 1 1 calc R . .
N6 N 0.4477(6) 0.6235(4) 0.2999(4) 0.0257(13) Uani 1 1 d D . .
O1 O 0.4180(4) 0.4254(3) 0.4585(3) 0.0203(9) Uani 1 1 d . . .
H1 H 0.3576 0.3709 0.4280 0.024 Uiso 1 1 calc R . .
C1 C 0.2855(7) 0.7248(6) 0.6468(4) 0.0270(15) Uani 1 1 d . . .
H1C H 0.1954 0.7599 0.6270 0.032 Uiso 1 1 calc R . .
H1D H 0.3218 0.7529 0.7071 0.032 Uiso 1 1 calc R . .
C2 C 0.2701(8) 0.5988(6) 0.6492(4) 0.0272(16) Uani 1 1 d . . .
H2C H 0.3589 0.5633 0.6723 0.033 Uiso 1 1 calc R . .
H2D H 0.2054 0.5780 0.6886 0.033 Uiso 1 1 calc R . .
C3 C 0.0984(7) 0.7257(5) 0.3160(4) 0.0228(14) Uani 1 1 d . . .
H3C H 0.1500 0.7360 0.2669 0.027 Uiso 1 1 calc R . .
H3D H 0.0175 0.7753 0.3048 0.027 Uiso 1 1 calc R . .
C4 C 0.0548(7) 0.6049(5) 0.3195(4) 0.0219(14) Uani 1 1 d . . .
H4C H -0.0053 0.5964 0.3641 0.026 Uiso 1 1 calc R . .
H4D H 0.0030 0.5822 0.2611 0.026 Uiso 1 1 calc R . .
C5 C 0.5533(9) 0.8076(6) 0.3411(5) 0.043(2) Uani 1 1 d D . .
C6A C 0.5653(9) 0.6963(7) 0.2974(6) 0.032(2) Uani 0.72 1 d PD . .
H6A1 H 0.5747 0.7091 0.2348 0.039 Uiso 0.72 1 calc PR . .
H6A2 H 0.6484 0.6575 0.3273 0.039 Uiso 0.72 1 calc PR . .
C6B C 0.461(2) 0.7424(9) 0.2705(10) 0.028(6) Uani 0.28 1 d PD . .
H6B1 H 0.3707 0.7786 0.2586 0.034 Uiso 0.28 1 calc PR . .
H6B2 H 0.4993 0.7431 0.2150 0.034 Uiso 0.28 1 calc PR . .

loop_
_atom_site_aniso_label
_atom_site_aniso_U_11
_atom_site_aniso_U_22
_atom_site_aniso_U_33
_atom_site_aniso_U_23
_atom_site_aniso_U_13
_atom_site_aniso_U_12
Sn1 0.0153(2) 0.0108(2) 0.0131(2) 0.00098(15) 0.00428(16) -0.00154(15)
Se1 0.0242(4) 0.0106(3) 0.0406(4) 0.0005(3) 0.0135(3) -0.0017(3)
Se2 0.0191(4) 0.0205(3) 0.0188(3) -0.0010(2) 0.0076(3) 0.0002(2)
Se3 0.0202(4) 0.0211(3) 0.0130(3) 0.0035(2) 0.0003(2) -0.0056(3)
Gd1 0.01324(17) 0.01234(15) 0.01225(16) 0.00011(11) 0.00208(11) -0.00005(11)
N1 0.020(3) 0.030(3) 0.028(3) -0.014(2) 0.005(2) -0.002(2)
N2 0.023(3) 0.017(3) 0.022(3) 0.001(2) 0.009(2) 0.002(2)
N3 0.021(3) 0.013(2) 0.019(3) -0.002(2) 0.002(2) -0.003(2)
N4 0.017(3) 0.016(3) 0.017(3) 0.001(2) 0.005(2) -0.002(2)
N5 0.028(3) 0.023(3) 0.022(3) 0.000(2) 0.002(2) -0.007(2)
N6 0.031(3) 0.027(3) 0.021(3) -0.003(2) 0.011(3) -0.006(2)
O1 0.019(2) 0.018(2) 0.022(2) -0.0032(18) -0.0010(19) -0.0003(18)
C1 0.029(4) 0.030(4) 0.021(3) -0.003(3) 0.000(3) 0.007(3)
C2 0.035(4) 0.033(4) 0.013(3) 0.003(3) 0.004(3) 0.007(3)
C3 0.025(4) 0.021(3) 0.021(3) 0.000(3) 0.001(3) 0.006(3)
C4 0.017(3) 0.029(4) 0.019(3) 0.000(3) 0.001(3) 0.001(3)
C5 0.072(6) 0.030(4) 0.040(4) -0.007(3) 0.043(4) -0.012(4)
C6A 0.038(7) 0.037(6) 0.025(5) -0.007(4) 0.014(5) -0.018(5)
C6B 0.026(15) 0.039(14) 0.026(13) 0.007(11) 0.013(11) 0.015(12)

loop_
_atom_type_symbol
_atom_type_description
_atom_type_scat_dispersion_real
_atom_type_scat_dispersion_imag
_atom_type_scat_source
C C 0.0033 0.0016 'International Tables Vol C Tables 4.2.6.8 and 6.1.1.4'
H H 0.0000 0.0000 'International Tables Vol C Tables 4.2.6.8 and 6.1.1.4'
Gd Gd -0.1653 3.9035 'International Tables Vol C Tables 4.2.6.8 and 6.1.1.4'
N N 0.0061 0.0033 'International Tables Vol C Tables 4.2.6.8 and 6.1.1.4'
O O 0.0106 0.0060 'International Tables Vol C Tables 4.2.6.8 and 6.1.1.4'
Se Se -0.0929 2.2259 'International Tables Vol C Tables 4.2.6.8 and 6.1.1.4'
Sn Sn -0.6537 1.4246 'International Tables Vol C Tables 4.2.6.8 and 6.1.1.4'

loop_
_geom_angle_atom_site_label_1
_geom_angle_atom_site_label_2
_geom_angle_atom_site_label_3
_geom_angle
_geom_angle_site_symmetry_1
_geom_angle_site_symmetry_3
_geom_angle_publ_flag
Se1 Sn1 Se2 111.50(3) . . ?
Se1 Sn1 Se3 110.10(3) . . ?
Se2 Sn1 Se3 114.06(3) . . ?
Se1 Sn1 Se3 113.21(3) . 3_776 ?
Se2 Sn1 Se3 113.13(3) . 3_776 ?
Se3 Sn1 Se3 93.74(2) . 3_776 ?
Sn1 Se3 Sn1 86.26(2) . 3_776 ?
O1 Gd1 O1 68.36(17) 3_666 . ?
O1 Gd1 N2 99.31(16) 3_666 . ?
O1 Gd1 N2 80.50(16) . . ?
O1 Gd1 N3 150.83(15) 3_666 . ?
O1 Gd1 N3 139.57(15) . . ?
N2 Gd1 N3 81.85(17) . . ?
O1 Gd1 N5 79.77(16) 3_666 . ?
O1 Gd1 N5 135.11(17) . . ?
N2 Gd1 N5 137.03(17) . . ?
N3 Gd1 N5 79.90(17) . . ?
O1 Gd1 N6 100.61(17) 3_666 . ?
O1 Gd1 N6 88.78(15) . . ?
N2 Gd1 N6 151.99(17) . . ?
N3 Gd1 N6 90.10(17) . . ?
N5 Gd1 N6 66.40(16) . . ?
O1 Gd1 N4 143.08(15) 3_666 . ?
O1 Gd1 N4 75.03(15) . . ?
N2 Gd1 N4 78.76(16) . . ?
N3 Gd1 N4 65.97(15) . . ?
N5 Gd1 N4 126.49(16) . . ?
N6 Gd1 N4 73.47(16) . . ?
O1 Gd1 N1 78.99(16) 3_666 . ?
O1 Gd1 N1 128.67(16) . . ?
N2 Gd1 N1 66.64(17) . . ?
N3 Gd1 N1 74.76(17) . . ?
N5 Gd1 N1 71.13(17) . . ?
N6 Gd1 N1 136.78(17) . . ?
N4 Gd1 N1 130.53(16) . . ?
O1 Gd1 Gd1 34.32(10) 3_666 3_666 ?
O1 Gd1 Gd1 34.04(10) . 3_666 ?
N2 Gd1 Gd1 89.85(12) . 3_666 ?
N3 Gd1 Gd1 170.94(12) . 3_666 ?
N5 Gd1 Gd1 108.83(13) . 3_666 ?
N6 Gd1 Gd1 95.62(13) . 3_666 ?
N4 Gd1 Gd1 108.95(11) . 3_666 ?
N1 Gd1 Gd1 105.31(13) . 3_666 ?
C1 N1 Gd1 114.1(4) . . ?
C1 N1 H1A 108.7 . . ?
Gd1 N1 H1A 108.7 . . ?
C1 N1 H1B 108.7 . . ?
Gd1 N1 H1B 108.7 . . ?
H1A N1 H1B 107.6 . . ?
C2 N2 Gd1 110.8(4) . . ?
C2 N2 H2A 109.5 . . ?
Gd1 N2 H2A 109.5 . . ?
C2 N2 H2B 109.5 . . ?
Gd1 N2 H2B 109.5 . . ?
H2A N2 H2B 108.1 . . ?
C3 N3 Gd1 114.3(3) . . ?
C3 N3 H3A 108.7 . . ?
Gd1 N3 H3A 108.7 . . ?
C3 N3 H3B 108.7 . . ?
Gd1 N3 H3B 108.7 . . ?
H3A N3 H3B 107.6 . . ?
C4 N4 Gd1 115.6(3) . . ?
C4 N4 H4A 108.4 . . ?
Gd1 N4 H4A 108.4 . . ?
C4 N4 H4B 108.4 . . ?
Gd1 N4 H4B 108.4 . . ?
H4A N4 H4B 107.5 . . ?
C5 N5 Gd1 117.3(4) . . ?
C5 N5 H5A 108.0 . . ?
Gd1 N5 H5A 108.0 . . ?
C5 N5 H5B 108.0 . . ?
Gd1 N5 H5B 108.0 . . ?
H5A N5 H5B 107.2 . . ?
C6A N6 C6B 47.2(8) . . ?
C6A N6 Gd1 112.7(4) . . ?
C6B N6 Gd1 110.8(8) . . ?
Gd1 O1 Gd1 111.64(17) 3_666 . ?
Gd1 O1 H1 124.2 3_666 . ?
Gd1 O1 H1 124.2 . . ?
N1 C1 C2 110.7(5) . . ?
N1 C1 H1C 109.5 . . ?
C2 C1 H1C 109.5 . . ?
N1 C1 H1D 109.5 . . ?
C2 C1 H1D 109.5 . . ?
H1C C1 H1D 108.1 . . ?
N2 C2 C1 108.5(5) . . ?
N2 C2 H2C 110.0 . . ?
C1 C2 H2C 110.0 . . ?
N2 C2 H2D 110.0 . . ?
C1 C2 H2D 110.0 . . ?
H2C C2 H2D 108.4 . . ?
N3 C3 C4 109.4(5) . . ?
N3 C3 H3C 109.8 . . ?
C4 C3 H3C 109.8 . . ?
N3 C3 H3D 109.8 . . ?
C4 C3 H3D 109.8 . . ?
H3C C3 H3D 108.2 . . ?
N4 C4 C3 109.9(5) . . ?
N4 C4 H4C 109.7 . . ?
C3 C4 H4C 109.7 . . ?
N4 C4 H4D 109.7 . . ?
C3 C4 H4D 109.7 . . ?
H4C C4 H4D 108.2 . . ?
N5 C5 C6A 111.6(6) . . ?
N5 C5 C6B 112.4(9) . . ?
C6A C5 C6B 46.4(8) . . ?
N6 C6A C5 112.4(7) . . ?
N6 C6A H6A1 109.1 . . ?
C5 C6A H6A1 109.1 . . ?
N6 C6A H6A2 109.1 . . ?
C5 C6A H6A2 109.1 . . ?
H6A1 C6A H6A2 107.9 . . ?
N6 C6B C5 110.2(8) . . ?
N6 C6B H6B1 109.6 . . ?
C5 C6B H6B1 109.6 . . ?
N6 C6B H6B2 109.6 . . ?
C5 C6B H6B2 109.6 . . ?
H6B1 C6B H6B2 108.1 . . ?

loop_
_geom_bond_atom_site_label_1
_geom_bond_atom_site_label_2
_geom_bond_distance
_geom_bond_site_symmetry_2
_geom_bond_publ_flag
Sn1 Se1 2.4609(8) . ?
Sn1 Se2 2.4626(8) . ?
Sn1 Se3 2.5787(8) . ?
Sn1 Se3 2.5887(8) 3_776 ?
Se3 Sn1 2.5887(8) 3_776 ?
Gd1 O1 2.295(4) 3_666 ?
Gd1 O1 2.312(4) . ?
Gd1 N2 2.530(5) . ?
Gd1 N3 2.557(5) . ?
Gd1 N5 2.573(5) . ?
Gd1 N6 2.579(5) . ?
Gd1 N4 2.609(5) . ?
Gd1 N1 2.609(5) . ?
Gd1 Gd1 3.8119(6) 3_666 ?
N1 C1 1.468(9) . ?
N1 H1A 0.9200 . ?
N1 H1B 0.9200 . ?
N2 C2 1.475(8) . ?
N2 H2A 0.9200 . ?
N2 H2B 0.9200 . ?
N3 C3 1.481(8) . ?
N3 H3A 0.9200 . ?
N3 H3B 0.9200 . ?
N4 C4 1.490(8) . ?
N4 H4A 0.9200 . ?
N4 H4B 0.9200 . ?
N5 C5 1.458(8) . ?
N5 H5A 0.9200 . ?
N5 H5B 0.9200 . ?
N6 C6A 1.463(7) . ?
N6 C6B 1.491(9) . ?
O1 Gd1 2.295(4) 3_666 ?
O1 H1 0.9500 . ?
C1 C2 1.501(9) . ?
C1 H1C 0.9900 . ?
C1 H1D 0.9900 . ?
C2 H2C 0.9900 . ?
C2 H2D 0.9900 . ?
C3 C4 1.499(9) . ?
C3 H3C 0.9900 . ?
C3 H3D 0.9900 . ?
C4 H4C 0.9900 . ?
C4 H4D 0.9900 . ?
C5 C6A 1.493(8) . ?
C5 C6B 1.505(10) . ?
C6A H6A1 0.9900 . ?
C6A H6A2 0.9900 . ?
C6B H6B1 0.9900 . ?
C6B H6B2 0.9900 . ?

loop_
_geom_hbond_atom_site_label_D
_geom_hbond_atom_site_label_H
_geom_hbond_atom_site_label_A
_geom_hbond_distance_DH
_geom_hbond_distance_HA
_geom_hbond_distance_DA
_geom_hbond_angle_DHA
_geom_hbond_site_symmetry_A
N2 H2A Se1 0.92 2.66 3.555(5) 164.0 1_455
N2 H2B Se1 0.92 2.66 3.464(5) 146.3 3_666
N3 H3A Se1 0.92 2.90 3.745(5) 154.2 1_455
N3 H3B Se2 0.92 2.64 3.555(5) 173.6 3_676
N4 H4A Se2 0.92 2.75 3.571(5) 149.7 4_575
N4 H4B Se1 0.92 2.65 3.552(5) 166.2 3_666
N5 H5A Se2 0.92 2.72 3.562(6) 152.9 3_676
O1 H1 Se1 0.95 2.92 3.563(4) 126.3 3_666

loop_
_geom_torsion_atom_site_label_1
_geom_torsion_atom_site_label_2
_geom_torsion_atom_site_label_3
_geom_torsion_atom_site_label_4
_geom_torsion
_geom_torsion_site_symmetry_1
_geom_torsion_site_symmetry_2
_geom_torsion_site_symmetry_3
_geom_torsion_site_symmetry_4
_geom_torsion_publ_flag
Se1 Sn1 Se3 Sn1 -116.38(3) . . . 3_776 ?
Se2 Sn1 Se3 Sn1 117.40(3) . . . 3_776 ?
Se3 Sn1 Se3 Sn1 0.0 3_776 . . 3_776 ?
O1 Gd1 N1 C1 -105.8(4) 3_666 . . . ?
O1 Gd1 N1 C1 -55.4(5) . . . . ?
N2 Gd1 N1 C1 -0.5(4) . . . . ?
N3 Gd1 N1 C1 87.1(4) . . . . ?
N5 Gd1 N1 C1 171.4(5) . . . . ?
N6 Gd1 N1 C1 160.4(4) . . . . ?
N4 Gd1 N1 C1 49.1(5) . . . . ?
Gd1 Gd1 N1 C1 -83.6(4) 3_666 . . . ?
O1 Gd1 N2 C2 44.2(4) 3_666 . . . ?
O1 Gd1 N2 C2 110.2(4) . . . . ?
N3 Gd1 N2 C2 -106.3(4) . . . . ?
N5 Gd1 N2 C2 -40.8(5) . . . . ?
N6 Gd1 N2 C2 179.1(4) . . . . ?
N4 Gd1 N2 C2 -173.3(4) . . . . ?
N1 Gd1 N2 C2 -29.4(4) . . . . ?
Gd1 Gd1 N2 C2 77.3(4) 3_666 . . . ?
O1 Gd1 N3 C3 161.8(4) 3_666 . . . ?
O1 Gd1 N3 C3 -38.8(5) . . . . ?
N2 Gd1 N3 C3 -103.7(4) . . . . ?
N5 Gd1 N3 C3 115.4(4) . . . . ?
N6 Gd1 N3 C3 49.4(4) . . . . ?
N4 Gd1 N3 C3 -22.4(4) . . . . ?
N1 Gd1 N3 C3 -171.6(4) . . . . ?
Gd1 Gd1 N3 C3 -79.9(8) 3_666 . . . ?
O1 Gd1 N4 C4 169.5(4) 3_666 . . . ?
O1 Gd1 N4 C4 161.9(4) . . . . ?
N2 Gd1 N4 C4 78.9(4) . . . . ?
N3 Gd1 N4 C4 -7.1(4) . . . . ?
N5 Gd1 N4 C4 -62.5(4) . . . . ?
N6 Gd1 N4 C4 -104.8(4) . . . . ?
N1 Gd1 N4 C4 33.4(5) . . . . ?
Gd1 Gd1 N4 C4 164.8(4) 3_666 . . . ?
O1 Gd1 N5 C5 109.8(5) 3_666 . . . ?
O1 Gd1 N5 C5 65.3(6) . . . . ?
N2 Gd1 N5 C5 -157.4(5) . . . . ?
N3 Gd1 N5 C5 -91.2(5) . . . . ?
N6 Gd1 N5 C5 3.4(5) . . . . ?
N4 Gd1 N5 C5 -41.4(6) . . . . ?
N1 Gd1 N5 C5 -168.4(6) . . . . ?
Gd1 Gd1 N5 C5 91.3(5) 3_666 . . . ?
O1 Gd1 N6 C6A -51.7(5) 3_666 . . . ?
O1 Gd1 N6 C6A -119.4(5) . . . . ?
N2 Gd1 N6 C6A 173.7(5) . . . . ?
N3 Gd1 N6 C6A 101.1(5) . . . . ?
N5 Gd1 N6 C6A 22.1(5) . . . . ?
N4 Gd1 N6 C6A 165.9(6) . . . . ?
N1 Gd1 N6 C6A 33.5(6) . . . . ?
Gd1 Gd1 N6 C6A -86.0(5) 3_666 . . . ?
O1 Gd1 N6 C6B -102.6(8) 3_666 . . . ?
O1 Gd1 N6 C6B -170.3(8) . . . . ?
N2 Gd1 N6 C6B 122.7(8) . . . . ?
N3 Gd1 N6 C6B 50.1(8) . . . . ?
N5 Gd1 N6 C6B -28.8(8) . . . . ?
N4 Gd1 N6 C6B 114.9(8) . . . . ?
N1 Gd1 N6 C6B -17.5(8) . . . . ?
Gd1 Gd1 N6 C6B -137.0(8) 3_666 . . . ?
O1 Gd1 O1 Gd1 0.0 3_666 . . 3_666 ?
N2 Gd1 O1 Gd1 -104.1(2) . . . 3_666 ?
N3 Gd1 O1 Gd1 -169.35(18) . . . 3_666 ?
N5 Gd1 O1 Gd1 48.0(3) . . . 3_666 ?
N6 Gd1 O1 Gd1 101.9(2) . . . 3_666 ?
N4 Gd1 O1 Gd1 175.1(2) . . . 3_666 ?
N1 Gd1 O1 Gd1 -54.5(3) . . . 3_666 ?
Gd1 N1 C1 C2 29.8(7) . . . . ?
Gd1 N2 C2 C1 57.2(6) . . . . ?
N1 C1 C2 N2 -57.7(7) . . . . ?
Gd1 N3 C3 C4 49.8(6) . . . . ?
Gd1 N4 C4 C3 34.9(6) . . . . ?
N3 C3 C4 N4 -55.0(7) . . . . ?
Gd1 N5 C5 C6A -27.8(9) . . . . ?
Gd1 N5 C5 C6B 22.5(10) . . . . ?
C6B N6 C6A C5 51.7(10) . . . . ?
Gd1 N6 C6A C5 -46.1(9) . . . . ?
N5 C5 C6A N6 49.1(11) . . . . ?
C6B C5 C6A N6 -51.9(10) . . . . ?
C6A N6 C6B C5 -50.0(9) . . . . ?
Gd1 N6 C6B C5 52.2(15) . . . . ?
N5 C5 C6B N6 -49.6(16) . . . . ?
C6A C5 C6B N6 49.5(9) . . . . ?
